data_4077132
loop_
_publ_author_name
'Yih, Kuang-Hway'
'Lee, Gene-Hsiang'
'Huang, Shou-Ling'
'Wang, Yu'

_publ_section_title
;
 Syntheses, Reactivity, and Stereochemistry of \h3-Allyl Dithio-Molybdenum
 Complexes:&#x00A0; Crystal Structures
 ofendo-[Mo(\h3-C3H5)(\h2-S2CNC4H8)(CO)(\h2-dppe)],endo-[Mo(\h3-C3H5){\h2-S2P(OEt)2}(CO)(\h2-dppe)],exo-,endo-[Mo(\h3-C3H5)(\h2-S2CNC4H8)(CO)(\h2-dppm)],
 andendo-[Mo(\h3-C3H5){\h2-S2P(OEt)2}(CO)(\h2-dppm)]
;
_journal_issue 26
_journal_name_full Organometallics
_journal_page_first 5767
_journal_paper_doi 10.1021/om0207156
_journal_volume 21
_journal_year 2002
_chemical_formula_moiety 'Mo S2 P3 O3 C34 H39 '
_chemical_formula_sum 'C34 H39 Mo O3 P3 S2'
_chemical_formula_weight 748.65
_chemical_name_systematic ?
_space_group_IT_number 14
_symmetry_cell_setting monoclinic
_symmetry_space_group_name_Hall '-P 2ybc'
_symmetry_space_group_name_H-M 'P 1 21/c 1'
_cell_angle_alpha 90.0
_cell_angle_beta 95.052(13)
_cell_angle_gamma 90.0
_cell_formula_units_Z 4
_cell_length_a 9.9149(15)
_cell_length_b 12.2355(22)
_cell_length_c 28.591(5)
_cell_measurement_reflns_used 25
_cell_measurement_temperature 295
_cell_measurement_theta_max 12.09
_cell_measurement_theta_min 9.48
_cell_volume 3455.0(10)
_computing_cell_refinement 'NONIUS CAD4'
_computing_data_collection 'NONIUS CAD4'
_computing_data_reduction 'NRCVAX DATRD2'
_computing_molecular_graphics 'NRCVAX ORTEP'
_computing_publication_material 'NRCVAX TABLES'
_computing_structure_refinement 'NRCVAX LSTSQ'
_computing_structure_solution 'NRCVAX SOLVER'
_diffrn_ambient_temperature 295
_diffrn_measurement_device 'Nonius CAD-4    '
_diffrn_measurement_method 'Theta/2theta scan b/P/b '
_diffrn_radiation_monochromator graphite
_diffrn_radiation_source 'xray tube'
_diffrn_radiation_type 'Molybdenum K\a'
_diffrn_radiation_wavelength 0.71073
_diffrn_reflns_av_R_equivalents 0.000
_diffrn_reflns_limit_h_max 10
_diffrn_reflns_limit_h_min -10
_diffrn_reflns_limit_k_max 13
_diffrn_reflns_limit_k_min 0
_diffrn_reflns_limit_l_max 30
_diffrn_reflns_limit_l_min 0
_diffrn_reflns_number 4500
_diffrn_reflns_theta_max 22.50
_diffrn_reflns_theta_min 0.00
_diffrn_standards_decay_% 0.0
_diffrn_standards_interval_time 60
_diffrn_standards_number 3
_exptl_absorpt_coefficient_mu 0.65
_exptl_absorpt_correction_T_max 0.8619
_exptl_absorpt_correction_T_min 0.7502
_exptl_absorpt_correction_type empirical
_exptl_crystal_density_diffrn 1.439
_exptl_crystal_F_000 1539.06
_exptl_crystal_size_max 0.35
_exptl_crystal_size_mid 0.30
_exptl_crystal_size_min 0.25
_refine_diff_density_max 0.39
_refine_diff_density_min -0.31
_refine_ls_extinction_coef '11298( 344)'
_refine_ls_extinction_method Larson
_refine_ls_goodness_of_fit_obs 1.63
_refine_ls_matrix_type atomblock
_refine_ls_number_parameters 389
_refine_ls_number_reflns 3157
_refine_ls_R_factor_all 0.070
_refine_ls_R_factor_obs 0.037
_refine_ls_shift/esd_max 0.010
_refine_ls_structure_factor_coef F
_refine_ls_weighting_details 'w = 1/(\s^2^(F)+0.0001F^2^)'
_refine_ls_weighting_scheme calc
_refine_ls_wR_factor_all 0.045
_refine_ls_wR_factor_obs 0.043
_reflns_number_observed 3157
_reflns_number_total 4500
_reflns_observed_criterion 'Inet > 2.0\s(Inet)'
_cod_data_source_file om0207156.cif
_cod_data_source_block ic2667_<?xmlnamespace_prefix_=_o_ns_=_urnschemas-microsoft-comofficeoffice_/>
_cod_depositor_comments
;
The following automatic conversions were performed:

'_symmetry_cell_setting' value 'Monoclinic' changed to 'monoclinic'
according to /home/saulius/struct/CIF-dictionaries/cif_core.dic
dictionary named 'cif_core.dic' version 2.4.1 from 2010-06-29.

Automatic conversion script
Id: cif_fix_values 1715 2011-07-08 13:25:40Z adriana 

The following automatic conversions were performed:

'_refine_ls_weighting_scheme' value '1/(\s^2^(F)+0.0001F^2^)' was
changed to 'calc'. New tag '_refine_ls_weighting_details' was
created. The value of the new tag was set to 'w =
1/(\s^2^(F)+0.0001F^2^)'.

Automatic conversion script
Id: cif_fix_values 3143 2015-03-26 13:38:13Z robertas 
;
_cod_original_cell_volume 3455.1(10)
_cod_original_sg_symbol_H-M 'P 21/c'
_cod_original_formula_sum 'Mo S2 P3 O3 C34 H39 '
_cod_database_code 4077132

loop_
_symmetry_equiv_pos_as_xyz
x,y,z
-x,-y,-z
-x,1/2+y,1/2-z
x,1/2-y,1/2+z

loop_
_atom_site_aniso_label
_atom_site_aniso_U_11
_atom_site_aniso_U_22
_atom_site_aniso_U_33
_atom_site_aniso_U_12
_atom_site_aniso_U_13
_atom_site_aniso_U_23
_atom_site_aniso_type_symbol
Mo 0.0346(3) 0.0285(3) 0.0346(3) -0.0041(3) -0.00158(22) -0.0018(3) Mo
S1 0.0500(10) 0.0458(10) 0.0418(10) 0.0113(8) -0.0034(8) -0.0039(8) S
S2 0.0507(10) 0.0417(10) 0.0452(10) 0.0068(9) -0.0022(8) -0.0080(8) S
P1 0.0501(10) 0.0393(10) 0.0389(10) 0.0002(9) -0.0068(8) -0.0053(8) P
P2 0.0380(9) 0.0298(8) 0.0385(9) -0.0031(8) 0.0001(7) 0.0015(8) P
P3 0.0386(10) 0.0311(9) 0.0385(10) -0.0030(8) -0.0019(7) 0.0020(7) P
O1 0.068(3) 0.052(3) 0.040(3) 0.0002(25) 0.0077(22) -0.0085(22) O
O2 0.079(3) 0.049(3) 0.035(3) 0.0025(25) -0.0021(22) -0.0014(21) O
O3 0.056(3) 0.052(3) 0.063(3) -0.0053(24) -0.0223(24) -0.0001(24) O
C1 0.033(4) 0.035(4) 0.051(4) -0.007(3) -0.003(3) 0.006(3) C
C2 0.046(4) 0.054(4) 0.060(5) -0.016(3) 0.011(3) -0.005(4) C
C3 0.043(4) 0.044(4) 0.057(4) -0.022(3) -0.008(3) 0.001(3) C
C4 0.059(4) 0.034(4) 0.062(5) -0.015(3) -0.002(4) 0.007(3) C
C5 0.111(7) 0.068(5) 0.049(5) 0.015(5) 0.006(4) -0.001(4) C
C6 0.147(9) 0.096(7) 0.051(5) 0.000(6) 0.014(5) 0.002(5) C
C7 0.068(6) 0.087(7) 0.116(7) -0.004(5) -0.036(5) -0.003(6) C
C8 0.055(6) 0.121(9) 0.184(11) -0.007(6) 0.011(6) 0.007(8) C
C9 0.031(4) 0.039(4) 0.061(4) -0.004(3) -0.003(3) 0.009(3) C
C10 0.041(4) 0.036(4) 0.055(4) -0.005(3) -0.011(3) 0.002(3) C
C11 0.044(4) 0.028(3) 0.034(3) -0.001(3) -0.001(3) 0.001(3) C
C12 0.052(4) 0.030(3) 0.051(4) -0.005(3) 0.001(3) -0.003(3) C
C13 0.055(4) 0.041(4) 0.055(4) -0.002(3) 0.002(3) -0.005(3) C
C14 0.084(5) 0.041(4) 0.054(4) 0.000(4) -0.008(4) -0.011(4) C
C15 0.070(5) 0.036(4) 0.086(6) -0.024(4) -0.006(4) -0.008(4) C
C16 0.051(4) 0.040(4) 0.065(5) -0.010(3) 0.004(4) -0.004(3) C
C17 0.049(4) 0.034(3) 0.043(4) -0.018(3) 0.003(3) 0.004(3) C
C18 0.077(5) 0.044(4) 0.054(5) -0.007(4) -0.005(4) 0.004(4) C
C19 0.119(7) 0.070(6) 0.063(5) -0.025(5) -0.024(5) 0.032(4) C
C20 0.129(8) 0.118(8) 0.042(5) -0.040(6) 0.016(5) 0.012(5) C
C21 0.098(7) 0.119(8) 0.064(5) -0.006(6) 0.031(5) -0.001(5) C
C22 0.070(5) 0.080(5) 0.051(4) 0.001(5) 0.014(4) 0.007(4) C
C23 0.035(4) 0.040(4) 0.044(4) 0.001(3) -0.005(3) 0.005(3) C
C24 0.056(4) 0.045(4) 0.045(4) 0.001(3) -0.004(3) 0.008(3) C
C25 0.065(5) 0.062(5) 0.049(4) 0.006(4) 0.003(4) 0.002(4) C
C26 0.052(4) 0.075(5) 0.055(5) 0.003(4) 0.008(4) 0.030(4) C
C27 0.037(4) 0.052(4) 0.086(6) -0.011(3) -0.011(4) 0.031(4) C
C28 0.050(4) 0.038(4) 0.055(4) -0.005(3) -0.010(3) 0.008(3) C
C29 0.050(4) 0.028(3) 0.050(4) 0.006(3) 0.008(3) 0.006(3) C
C30 0.068(5) 0.053(4) 0.054(5) 0.021(4) 0.004(4) 0.004(4) C
C31 0.104(7) 0.069(6) 0.075(6) 0.037(5) 0.005(5) -0.003(5) C
C32 0.082(6) 0.057(5) 0.101(6) 0.034(5) 0.046(5) 0.024(5) C
C33 0.047(4) 0.051(5) 0.106(6) 0.004(4) 0.011(4) 0.024(4) C
C34 0.045(4) 0.045(4) 0.075(5) -0.003(3) 0.004(4) 0.007(4) C

loop_
_atom_site_label
_atom_site_fract_x
_atom_site_fract_y
_atom_site_fract_z
_atom_site_U_iso_or_equiv
_atom_site_thermal_displace_type
_atom_site_type_symbol
Mo 0.10407(5) 0.17558(4) 0.149005(18) 0.0329(3) Uani Mo
S1 -0.04879(17) 0.29653(13) 0.09083(6) 0.0463(9) Uani S
S2 0.15857(17) 0.10466(13) 0.06417(6) 0.0463(9) Uani S
P1 -0.00262(17) 0.19074(14) 0.04237(6) 0.0434(9) Uani P
P2 0.26567(15) 0.32964(13) 0.13091(5) 0.0356(8) Uani P
P3 0.31037(16) 0.11778(13) 0.19497(5) 0.0364(9) Uani P
O1 0.0628(4) 0.2843(3) 0.24390(14) 0.053(3) Uani O
O2 0.0089(5) 0.2557(3) -0.00474(14) 0.055(3) Uani O
O3 -0.1208(4) 0.1056(3) 0.03000(15) 0.059(3) Uani O
C1 0.0777(6) 0.2429(5) 0.20717(21) 0.040(3) Uani C
C2 -0.1116(6) 0.1222(5) 0.16898(23) 0.053(4) Uani C
C3 -0.0513(6) 0.0420(5) 0.14472(22) 0.049(4) Uani C
C4 0.0659(7) -0.0053(5) 0.16669(23) 0.052(4) Uani C
C5 0.0500(8) 0.2008(6) -0.04566(24) 0.076(6) Uani C
C6 0.0153(10) 0.2659(7) -0.0869(3) 0.097(7) Uani C
C7 -0.2550(8) 0.1429(7) 0.0129(3) 0.093(6) Uani C
C8 -0.3557(9) 0.0747(8) 0.0310(4) 0.120(9) Uani C
C9 0.4351(6) 0.2899(5) 0.15653(22) 0.044(4) Uani C
C10 0.4212(6) 0.2379(5) 0.20433(22) 0.045(4) Uani C
C11 0.2390(6) 0.4628(4) 0.15842(19) 0.035(3) Uani C
C12 0.1180(6) 0.4890(5) 0.17519(21) 0.044(4) Uani C
C13 0.0960(6) 0.5900(5) 0.19435(22) 0.051(4) Uani C
C14 0.1962(7) 0.6679(5) 0.19617(23) 0.060(4) Uani C
C15 0.3178(7) 0.6443(5) 0.1790(3) 0.065(4) Uani C
C16 0.3399(6) 0.5427(5) 0.15996(23) 0.052(4) Uani C
C17 0.2951(6) 0.3724(5) 0.07140(20) 0.042(4) Uani C
C18 0.2183(7) 0.4561(5) 0.05002(23) 0.059(5) Uani C
C19 0.2380(9) 0.4874(6) 0.0045(3) 0.086(6) Uani C
C20 0.3325(9) 0.4369(7) -0.0202(3) 0.096(6) Uani C
C21 0.4076(9) 0.3552(7) 0.0009(3) 0.093(6) Uani C
C22 0.3883(7) 0.3204(6) 0.04541(23) 0.066(5) Uani C
C23 0.2970(6) 0.0636(5) 0.25379(20) 0.040(3) Uani C
C24 0.2966(6) 0.1313(5) 0.29259(21) 0.049(4) Uani C
C25 0.2787(7) 0.0878(6) 0.33629(22) 0.059(4) Uani C
C26 0.2554(7) -0.0201(6) 0.34221(23) 0.060(4) Uani C
C27 0.2543(6) -0.0880(5) 0.30401(25) 0.059(4) Uani C
C28 0.2766(6) -0.0473(5) 0.26021(22) 0.048(4) Uani C
C29 0.4312(6) 0.0190(5) 0.17332(21) 0.043(4) Uani C
C30 0.4065(7) -0.0351(5) 0.13217(23) 0.058(4) Uani C
C31 0.5019(9) -0.1051(6) 0.1157(3) 0.083(6) Uani C
C32 0.6235(8) -0.1195(6) 0.1422(3) 0.078(5) Uani C
C33 0.6498(7) -0.0689(6) 0.1843(3) 0.068(5) Uani C
C34 0.5554(6) -0.0003(5) 0.20050(24) 0.055(4) Uani C
H2a -0.194 0.155 0.154 0.0632 Uiso H
H2b -0.123 0.117 0.202 0.0632 Uiso H
H3 -0.076 0.024 0.112 0.0605 Uiso H
H4a 0.113 -0.060 0.150 0.0617 Uiso H
H4b 0.064 -0.017 0.200 0.0617 Uiso H
H5a 0.005 0.131 -0.051 0.0859 Uiso H
H5b 0.146 0.187 -0.044 0.0859 Uiso H
H6a 0.044 0.232 -0.115 0.0969 Uiso H
H6b -0.078 0.279 -0.091 0.0969 Uiso H
H6c 0.063 0.335 -0.084 0.0969 Uiso H
H7a -0.271 0.141 -0.020 0.0980 Uiso H
H7b -0.273 0.217 0.023 0.0980 Uiso H
H8a -0.447 0.094 0.022 0.1133 Uiso H
H8b -0.344 -0.001 0.022 0.1133 Uiso H
H8c -0.347 0.074 0.066 0.1133 Uiso H
H9a 0.495 0.352 0.159 0.0532 Uiso H
H9b 0.475 0.237 0.137 0.0532 Uiso H
H10a 0.507 0.219 0.220 0.0551 Uiso H
H10b 0.381 0.291 0.225 0.0551 Uiso H
H12 0.045 0.435 0.174 0.0528 Uiso H
H13 0.009 0.606 0.207 0.0609 Uiso H
H14 0.179 0.740 0.210 0.0710 Uiso H
H15 0.391 0.698 0.180 0.0720 Uiso H
H16 0.427 0.525 0.147 0.0627 Uiso H
H18 0.152 0.494 0.067 0.0687 Uiso H
H19 0.189 0.546 -0.011 0.0883 Uiso H
H20 0.345 0.459 -0.052 0.0989 Uiso H
H21 0.474 0.318 -0.018 0.1013 Uiso H
H22 0.442 0.258 0.059 0.0784 Uiso H
H24 0.311 0.210 0.289 0.0553 Uiso H
H25 0.282 0.137 0.364 0.0675 Uiso H
H26 0.239 -0.047 0.374 0.0680 Uiso H
H27 0.239 -0.165 0.307 0.0679 Uiso H
H28 0.280 -0.097 0.234 0.0587 Uiso H
H30 0.320 -0.025 0.114 0.0676 Uiso H
H31 0.482 -0.141 0.085 0.0934 Uiso H
H32 0.692 -0.167 0.130 0.0912 Uiso H
H33 0.737 -0.081 0.204 0.0795 Uiso H
H34 0.572 0.036 0.231 0.0687 Uiso H

loop_
_atom_type_symbol
_atom_type_scat_dispersion_real
_atom_type_scat_dispersion_imag
_atom_type_scat_source
Mo -1.825 0.688 'International Tables Vol. IV Table 2.2B'
S 0.110 0.124 'International Tables Vol. IV Table 2.2B'
P 0.090 0.095 'International Tables Vol. IV Table 2.2B'
O 0.008 0.006 'International Tables Vol. IV Table 2.2B'
C 0.002 0.002 'International Tables Vol. IV Table 2.2B'
H 0.000 0.000 'International Tables Vol. IV Table 2.2B'

loop_
_geom_angle_atom_site_label_1
_geom_angle_atom_site_label_2
_geom_angle_atom_site_label_3
_geom_angle
S1 Mo S2 76.02(5)
S1 Mo P2 78.00(5)
S1 Mo P3 157.10(6)
S1 Mo C1 101.27(18)
S1 Mo C2 79.81(17)
S1 Mo C3 91.19(16)
S1 Mo C4 125.88(16)
S2 Mo P2 82.84(5)
S2 Mo P3 99.66(6)
S2 Mo C1 172.42(17)
S2 Mo C2 112.97(16)
S2 Mo C3 84.65(17)
S2 Mo C4 86.43(17)
P2 Mo P3 79.16(5)
P2 Mo C1 89.68(17)
P2 Mo C2 148.52(17)
P2 Mo C3 165.12(16)
P2 Mo C4 150.33(17)
P3 Mo C1 80.04(18)
P3 Mo C2 121.73(17)
P3 Mo C3 110.98(16)
P3 Mo C4 75.49(16)
C1 Mo C2 73.09(23)
C1 Mo C3 102.57(24)
C1 Mo C4 100.77(24)
C2 Mo C3 34.55(23)
C2 Mo C4 60.72(24)
C3 Mo C4 35.73(23)
Mo S1 P1 85.31(7)
Mo S2 P1 83.71(7)
S1 P1 S2 111.07(10)
S1 P1 O2 107.89(18)
S1 P1 O3 111.97(20)
S2 P1 O2 114.98(20)
S2 P1 O3 106.41(18)
O2 P1 O3 104.39(24)
Mo P2 C9 106.93(19)
Mo P2 C11 116.78(19)
Mo P2 C17 123.63(19)
C9 P2 C11 103.0(3)
C9 P2 C17 103.4(3)
C11 P2 C17 100.7(3)
Mo P3 C10 107.98(19)
Mo P3 C23 118.50(19)
Mo P3 C29 123.21(20)
C10 P3 C23 104.3(3)
C10 P3 C29 100.1(3)
C23 P3 C29 100.0(3)
P1 O2 C5 120.4(4)
P1 O3 C7 120.4(4)
Mo C1 O1 179.0(5)
Mo C2 C3 68.2(3)
Mo C3 C2 77.2(4)
Mo C3 C4 74.8(3)
C2 C3 C4 116.9(6)
Mo C4 C3 69.5(3)
O2 C5 C6 110.1(6)
O3 C7 C8 110.1(7)
P2 C9 C10 108.4(4)
P3 C10 C9 107.6(4)
P2 C11 C12 121.4(4)
P2 C11 C16 120.3(5)
C12 C11 C16 118.2(5)
C11 C12 C13 121.6(5)
C12 C13 C14 119.9(6)
C13 C14 C15 119.7(6)
C14 C15 C16 120.4(6)
C11 C16 C15 120.2(6)
P2 C17 C18 119.7(5)
P2 C17 C22 122.3(5)
C18 C17 C22 117.9(6)
C17 C18 C19 120.1(7)
C18 C19 C20 121.2(7)
C19 C20 C21 118.6(7)
C20 C21 C22 121.7(8)
C17 C22 C21 120.5(7)
P3 C23 C24 121.8(4)
P3 C23 C28 120.1(5)
C24 C23 C28 117.9(5)
C23 C24 C25 120.2(6)
C24 C25 C26 121.7(6)
C25 C26 C27 118.7(6)
C26 C27 C28 120.8(6)
C23 C28 C27 120.6(6)
P3 C29 C30 122.6(5)
P3 C29 C34 118.9(5)
C30 C29 C34 118.5(6)
C29 C30 C31 121.4(6)
C30 C31 C32 118.7(7)
C31 C32 C33 121.3(6)
C32 C33 C34 119.8(6)
C29 C34 C33 120.2(6)

loop_
_geom_bond_atom_site_label_1
_geom_bond_atom_site_label_2
_geom_bond_distance
Mo S1 2.6095(17)
Mo S2 2.6756(17)
Mo P2 2.5562(16)
Mo P3 2.4368(16)
Mo C1 1.895(6)
Mo C2 2.354(6)
Mo C3 2.242(6)
Mo C4 2.309(6)
S1 P1 1.9791(23)
S2 P1 1.9689(23)
P1 O2 1.577(4)
P1 O3 1.585(4)
P2 C9 1.838(6)
P2 C11 1.839(6)
P2 C17 1.828(6)
P3 C10 1.841(6)
P3 C23 1.823(6)
P3 C29 1.846(6)
O1 C1 1.186(7)
O2 C5 1.439(8)
O3 C7 1.450(9)
C2 C3 1.369(9)
C3 C4 1.397(9)
C5 C6 1.439(11)
C7 C8 1.433(13)
C9 C10 1.524(9)
C11 C12 1.368(9)
C11 C16 1.397(8)
C12 C13 1.378(8)
C13 C14 1.374(9)
C14 C15 1.372(10)
C15 C16 1.382(9)
C17 C18 1.385(9)
C17 C22 1.390(9)
C18 C19 1.388(10)
C19 C20 1.369(13)
C20 C21 1.356(13)
C21 C22 1.372(10)
C23 C24 1.385(9)
C23 C28 1.387(8)
C24 C25 1.384(9)
C25 C26 1.353(10)
C26 C27 1.372(10)
C27 C28 1.384(9)
C29 C30 1.354(9)
C29 C34 1.417(9)
C30 C31 1.388(10)
C31 C32 1.379(11)
C32 C33 1.357(12)
C33 C34 1.368(10)
